data_4134351
loop_
_publ_author_name
'Schmitt, Tanja'
'Bourelle, Sean'
'Tye, Nathaniel'
'Soavi, Giancarlo'
'Bond, Andrew D.'
'Feldmann, Sascha'
'Traore, Boubacar'
'Katan, Claudine'
'Even, Jacky'
'Dutton, Si\^an E'
'Deschler, Felix'

_publ_section_title
;
 Control of crystal symmetry breaking with halogen substituted
 benzylammonium in layered hybrid metal-halide perovskites.
;
_journal_name_full 'Journal of the American Chemical Society'
_journal_paper_doi 10.1021/jacs.9b11809
_journal_year 2020
_chemical_absolute_configuration unk
_chemical_formula_moiety '2(C7 H9 Br N +), I4 Pb 2-'
_chemical_formula_sum 'C14 H18 Br2 I4 N2 Pb'
_chemical_formula_weight 1088.91
_space_group_crystal_system monoclinic
_space_group_IT_number 4
_space_group_name_Hall 'P 2yb'
_space_group_name_H-M_alt 'P 1 21 1'
_atom_sites_solution_hydrogens geom
_atom_sites_solution_primary dual
_atom_sites_solution_secondary difmap
_audit_creation_method SHELXL-2018/1
_cell_angle_alpha 90
_cell_angle_beta 95.5588(12)
_cell_angle_gamma 90
_cell_formula_units_Z 2
_cell_length_a 8.6328(2)
_cell_length_b 8.9483(2)
_cell_length_c 15.9326(4)
_cell_measurement_reflns_used 9892
_cell_measurement_temperature 180(2)
_cell_measurement_theta_max 70.09
_cell_measurement_theta_min 2.79
_cell_volume 1224.99(5)
_computing_cell_refinement 'SAINT (Bruker, 2016)'
_computing_data_collection 'APEX3 (Bruker, 2016)'
_computing_data_reduction SAINT
_computing_molecular_graphics 'Mercury (Macrae et al., 2008)'
_computing_publication_material SHELXL
_computing_structure_refinement 'SHELXL (Sheldrick, 2015)'
_computing_structure_solution 'SHELXT (Sheldrick, 2015)'
_diffrn_ambient_temperature 180(2)
_diffrn_measured_fraction_theta_full 0.998
_diffrn_measured_fraction_theta_max 0.998
_diffrn_measurement_device_type 'Bruker D8-QUEST PHOTON-100'
_diffrn_measurement_method '\w and \f-scans'
_diffrn_radiation_type CuK\a
_diffrn_radiation_wavelength 1.54178
_diffrn_reflns_av_R_equivalents 0.0675
_diffrn_reflns_av_unetI/netI 0.0653
_diffrn_reflns_Laue_measured_fraction_full 0.998
_diffrn_reflns_Laue_measured_fraction_max 0.998
_diffrn_reflns_limit_h_max 10
_diffrn_reflns_limit_h_min -10
_diffrn_reflns_limit_k_max 10
_diffrn_reflns_limit_k_min -10
_diffrn_reflns_limit_l_max 19
_diffrn_reflns_limit_l_min -19
_diffrn_reflns_number 14915
_diffrn_reflns_point_group_measured_fraction_full 0.999
_diffrn_reflns_point_group_measured_fraction_max 0.998
_diffrn_reflns_theta_full 67.679
_diffrn_reflns_theta_max 70.087
_diffrn_reflns_theta_min 2.786
_diffrn_source 'Incoatec I\mS Cu microsource'
_exptl_absorpt_coefficient_mu 56.787
_exptl_absorpt_correction_T_max 0.7533
_exptl_absorpt_correction_T_min 0.3016
_exptl_absorpt_correction_type multi-scan
_exptl_absorpt_process_details 'SADABS (Bruker, 2014)'
_exptl_crystal_colour orange
_exptl_crystal_density_diffrn 2.952
_exptl_crystal_description lath
_exptl_crystal_F_000 960
_exptl_crystal_size_max 0.100
_exptl_crystal_size_mid 0.050
_exptl_crystal_size_min 0.020
_refine_diff_density_max 5.602
_refine_diff_density_min -2.586
_refine_diff_density_rms 0.374
_refine_ls_abs_structure_details 'Refined as an inversion twin.'
_refine_ls_abs_structure_Flack 0.32(2)
_refine_ls_extinction_method none
_refine_ls_goodness_of_fit_ref 1.022
_refine_ls_hydrogen_treatment constr
_refine_ls_matrix_type full
_refine_ls_number_parameters 211
_refine_ls_number_reflns 4626
_refine_ls_number_restraints 85
_refine_ls_restrained_S_all 1.015
_refine_ls_R_factor_all 0.0631
_refine_ls_R_factor_gt 0.0583
_refine_ls_shift/su_max 0.000
_refine_ls_shift/su_mean 0.000
_refine_ls_structure_factor_coef Fsqd
_refine_ls_weighting_details 'w=1/[\s^2^(Fo^2^)+(0.1206P)^2^] where P=(Fo^2^+2Fc^2^)/3'
_refine_ls_weighting_scheme calc
_refine_ls_wR_factor_gt 0.1523
_refine_ls_wR_factor_ref 0.1576
_reflns_Friedel_coverage 0.872
_reflns_Friedel_fraction_full 1.000
_reflns_Friedel_fraction_max 0.999
_reflns_number_gt 4291
_reflns_number_total 4626
_reflns_threshold_expression 'I > 2\s(I)'
_cod_data_source_file ja9b11809_si_005.cif
_cod_data_source_block bromobenzylammonium_180K
_cod_original_sg_symbol_H-M 'P 21'
_cod_database_code 4134351
_cambridge_user_name 'Tanja Schmitt'
_cambridge_user_crsid trs49
_cambridge_supervisor_name 'Sian Dutton'
_cambridge_supervisor_crsid sed33
_cambridge_crystallographer_name 'Andrew Bond'
_cambridge_crystallographer_crsid adb29
_cambridge_data_id AB_B1_0020
_shelx_space_group_comment
;
The symmetry employed for this shelxl refinement is uniquely defined
by the following loop, which should always be used as a source of
symmetry information in preference to the above space-group names.
They are only intended as comments.
;
_shelx_estimated_absorpt_t_min 0.070
_shelx_estimated_absorpt_t_max 0.396

loop_
_space_group_symop_operation_xyz
'x, y, z'
'-x, y+1/2, -z'

loop_
_atom_site_label
_atom_site_type_symbol
_atom_site_fract_x
_atom_site_fract_y
_atom_site_fract_z
_atom_site_U_iso_or_equiv
_atom_site_adp_type
_atom_site_occupancy
_atom_site_site_symmetry_order
_atom_site_calc_flag
_atom_site_refinement_flags_posn
_atom_site_refinement_flags_adp
_atom_site_refinement_flags_occupancy
_atom_site_disorder_assembly
_atom_site_disorder_group
Pb1 Pb 0.24572(10) -0.05602(14) -0.00046(5) 0.0164(2) Uani 1 1 d . . . . .
I1 I 0.25972(17) -0.0960(2) 0.20192(8) 0.0245(4) Uani 1 1 d . . . . .
I2 I 0.21945(18) -0.02387(19) -0.19813(8) 0.0264(4) Uani 1 1 d . . . . .
I3 I 0.44522(16) 0.24601(16) 0.00667(9) 0.0249(4) Uani 1 1 d . . . . .
I4 I -0.05650(17) 0.13737(17) 0.01447(10) 0.0267(4) Uani 1 1 d . . . . .
Br1 Br 0.9774(3) 0.0221(4) 0.58885(16) 0.0375(6) Uani 1 1 d . . . . .
N1 N 0.841(2) -0.133(3) 0.1699(12) 0.029(5) Uani 1 1 d . . . . .
H1A H 0.941031 -0.099672 0.176877 0.044 Uiso 1 1 calc R U . . .
H1B H 0.809214 -0.139417 0.113856 0.044 Uiso 1 1 calc R U . . .
H1C H 0.834826 -0.224248 0.194184 0.044 Uiso 1 1 calc R U . . .
C1 C 0.792(3) -0.013(3) 0.3051(15) 0.025(5) Uani 1 1 d . U . . .
C2 C 0.732(3) -0.113(4) 0.3635(16) 0.035(6) Uani 1 1 d . U . . .
H2A H 0.656366 -0.185298 0.344398 0.042 Uiso 1 1 calc R U . . .
C3 C 0.785(3) -0.103(3) 0.4498(15) 0.030(5) Uani 1 1 d . U . . .
H3A H 0.745627 -0.168281 0.489684 0.036 Uiso 1 1 calc R U . . .
C4 C 0.896(3) 0.005(3) 0.4750(13) 0.024(5) Uani 1 1 d . U . . .
C5 C 0.947(3) 0.106(3) 0.4164(16) 0.032(5) Uani 1 1 d . U . . .
H5A H 1.017267 0.183610 0.434983 0.038 Uiso 1 1 calc R U . . .
C6 C 0.897(3) 0.093(3) 0.3317(16) 0.029(5) Uani 1 1 d . U . . .
H6A H 0.937619 0.157665 0.291964 0.035 Uiso 1 1 calc R U . . .
C7 C 0.736(3) -0.023(4) 0.2114(18) 0.042(7) Uani 1 1 d . U . . .
H7A H 0.741334 0.076570 0.184809 0.050 Uiso 1 1 calc R U . . .
H7B H 0.627070 -0.058137 0.203926 0.050 Uiso 1 1 calc R U . . .
Br2 Br 0.6992(3) 0.3942(4) 0.55075(15) 0.0368(6) Uani 1 1 d . . . . .
N2 N 0.350(2) 0.521(3) 0.1562(12) 0.028(5) Uani 1 1 d . . . . .
H2B H 0.357222 0.614559 0.177937 0.043 Uiso 1 1 calc R U . . .
H2C H 0.290113 0.521887 0.106001 0.043 Uiso 1 1 calc R U . . .
H2D H 0.447127 0.486799 0.148020 0.043 Uiso 1 1 calc R U . . .
C8 C 0.383(3) 0.411(3) 0.2975(13) 0.023(5) Uani 1 1 d . U . . .
C9 C 0.453(3) 0.274(3) 0.3255(14) 0.027(5) Uani 1 1 d . U . . .
H9A H 0.433019 0.185984 0.292705 0.032 Uiso 1 1 calc R U . . .
C10 C 0.550(3) 0.266(3) 0.3986(15) 0.027(5) Uani 1 1 d . U . . .
H10A H 0.596381 0.174400 0.417525 0.032 Uiso 1 1 calc R U . . .
C11 C 0.577(3) 0.402(3) 0.4460(13) 0.025(5) Uani 1 1 d . U . . .
C12 C 0.506(3) 0.528(3) 0.4190(14) 0.026(5) Uani 1 1 d . U . . .
H12A H 0.521690 0.614505 0.452980 0.032 Uiso 1 1 calc R U . . .
C13 C 0.409(3) 0.540(3) 0.3451(15) 0.026(5) Uani 1 1 d . U . . .
H13A H 0.363452 0.632329 0.327589 0.031 Uiso 1 1 calc R U . . .
C14 C 0.279(3) 0.420(4) 0.2158(16) 0.035(6) Uani 1 1 d . U . . .
H14A H 0.265245 0.318650 0.190931 0.042 Uiso 1 1 calc R U . . .
H14B H 0.175179 0.458170 0.226682 0.042 Uiso 1 1 calc R U . . .

loop_
_atom_site_aniso_label
_atom_site_aniso_U_11
_atom_site_aniso_U_22
_atom_site_aniso_U_33
_atom_site_aniso_U_23
_atom_site_aniso_U_13
_atom_site_aniso_U_12
Pb1 0.0181(4) 0.0176(4) 0.0133(4) 0.0003(2) 0.0006(3) 0.0000(3)
I1 0.0295(7) 0.0318(10) 0.0114(6) -0.0024(6) -0.0017(5) 0.0020(7)
I2 0.0346(8) 0.0320(11) 0.0118(6) -0.0024(6) -0.0010(5) -0.0009(7)
I3 0.0240(7) 0.0251(10) 0.0260(8) -0.0058(6) 0.0045(6) -0.0096(7)
I4 0.0250(7) 0.0264(10) 0.0288(8) 0.0045(7) 0.0034(6) 0.0120(7)
Br1 0.0422(14) 0.0452(15) 0.0238(12) -0.0043(11) -0.0032(10) 0.0066(13)
N1 0.029(10) 0.044(16) 0.015(9) 0.005(9) 0.004(7) -0.012(11)
C1 0.022(8) 0.028(10) 0.026(9) 0.006(8) -0.001(7) 0.006(8)
C2 0.037(10) 0.042(11) 0.027(9) -0.001(9) 0.004(8) 0.006(10)
C3 0.032(9) 0.030(10) 0.028(9) 0.007(9) 0.004(8) 0.001(9)
C4 0.025(8) 0.028(9) 0.018(8) 0.009(8) -0.001(7) -0.003(8)
C5 0.034(10) 0.030(10) 0.031(10) 0.007(9) -0.003(8) -0.003(9)
C6 0.032(10) 0.020(10) 0.035(10) 0.012(8) 0.008(8) -0.002(9)
C7 0.042(11) 0.046(13) 0.038(11) -0.004(10) 0.003(9) 0.001(10)
Br2 0.0430(14) 0.0438(15) 0.0216(12) 0.0074(11) -0.0073(10) -0.0055(13)
N2 0.037(11) 0.027(12) 0.020(9) 0.002(9) -0.003(8) 0.009(10)
C8 0.025(8) 0.025(9) 0.018(8) 0.006(7) 0.001(7) -0.002(8)
C9 0.035(9) 0.024(10) 0.022(9) -0.016(8) 0.007(8) -0.002(9)
C10 0.032(9) 0.021(9) 0.027(9) 0.001(8) -0.004(8) 0.000(9)
C11 0.024(8) 0.035(10) 0.018(8) -0.002(8) 0.006(7) -0.004(8)
C12 0.031(9) 0.027(9) 0.021(9) 0.005(8) 0.002(8) -0.005(8)
C13 0.037(10) 0.018(9) 0.024(9) 0.002(8) 0.005(8) 0.007(8)
C14 0.035(10) 0.044(12) 0.028(10) -0.009(9) 0.005(8) 0.002(9)

loop_
_atom_type_symbol
_atom_type_description
_atom_type_scat_dispersion_real
_atom_type_scat_dispersion_imag
_atom_type_scat_source
C C 0.0181 0.0091 'International Tables Vol C Tables 4.2.6.8 and 6.1.1.4'
H H 0.0000 0.0000 'International Tables Vol C Tables 4.2.6.8 and 6.1.1.4'
N N 0.0311 0.0180 'International Tables Vol C Tables 4.2.6.8 and 6.1.1.4'
Br Br -0.6763 1.2805 'International Tables Vol C Tables 4.2.6.8 and 6.1.1.4'
I I -0.3257 6.8362 'International Tables Vol C Tables 4.2.6.8 and 6.1.1.4'
Pb Pb -4.0753 8.5060 'International Tables Vol C Tables 4.2.6.8 and 6.1.1.4'

loop_
_geom_angle_atom_site_label_1
_geom_angle_atom_site_label_2
_geom_angle_atom_site_label_3
_geom_angle
_geom_angle_site_symmetry_1
_geom_angle_site_symmetry_3
_geom_angle_publ_flag
I2 Pb1 I4 92.59(5) . . ?
I2 Pb1 I4 91.25(5) . 2_545 ?
I4 Pb1 I4 93.17(3) . 2_545 ?
I2 Pb1 I3 86.83(5) . . ?
I4 Pb1 I3 88.87(5) . . ?
I4 Pb1 I3 177.26(5) 2_545 . ?
I2 Pb1 I3 89.95(5) . 2_645 ?
I4 Pb1 I3 177.46(5) . 2_645 ?
I4 Pb1 I3 86.83(5) 2_545 2_645 ?
I3 Pb1 I3 91.21(2) . 2_645 ?
I2 Pb1 I1 177.73(6) . . ?
I4 Pb1 I1 86.39(5) . . ?
I4 Pb1 I1 86.79(5) 2_545 . ?
I3 Pb1 I1 95.17(5) . . ?
I3 Pb1 I1 91.07(4) 2_645 . ?
Pb1 I3 Pb1 155.54(6) . 2_655 ?
Pb1 I4 Pb1 152.50(6) . 2 ?
C7 N1 H1A 109.5 . . ?
C7 N1 H1B 109.5 . . ?
H1A N1 H1B 109.5 . . ?
C7 N1 H1C 109.5 . . ?
H1A N1 H1C 109.5 . . ?
H1B N1 H1C 109.5 . . ?
C6 C1 C2 121(2) . . ?
C6 C1 C7 119(2) . . ?
C2 C1 C7 120(2) . . ?
C3 C2 C1 120(3) . . ?
C3 C2 H2A 120.1 . . ?
C1 C2 H2A 120.1 . . ?
C4 C3 C2 118(2) . . ?
C4 C3 H3A 120.9 . . ?
C2 C3 H3A 120.9 . . ?
C3 C4 C5 121(2) . . ?
C3 C4 Br1 121.1(16) . . ?
C5 C4 Br1 118.4(18) . . ?
C6 C5 C4 120(2) . . ?
C6 C5 H5A 119.8 . . ?
C4 C5 H5A 119.8 . . ?
C1 C6 C5 120(2) . . ?
C1 C6 H6A 119.9 . . ?
C5 C6 H6A 119.9 . . ?
C1 C7 N1 109(2) . . ?
C1 C7 H7A 110.0 . . ?
N1 C7 H7A 110.0 . . ?
C1 C7 H7B 110.0 . . ?
N1 C7 H7B 110.0 . . ?
H7A C7 H7B 108.3 . . ?
C14 N2 H2B 109.5 . . ?
C14 N2 H2C 109.5 . . ?
H2B N2 H2C 109.5 . . ?
C14 N2 H2D 109.5 . . ?
H2B N2 H2D 109.5 . . ?
H2C N2 H2D 109.5 . . ?
C13 C8 C9 120(2) . . ?
C13 C8 C14 119(2) . . ?
C9 C8 C14 121(2) . . ?
C10 C9 C8 121(2) . . ?
C10 C9 H9A 119.4 . . ?
C8 C9 H9A 119.4 . . ?
C9 C10 C11 117(2) . . ?
C9 C10 H10A 121.3 . . ?
C11 C10 H10A 121.3 . . ?
C12 C11 C10 120(2) . . ?
C12 C11 Br2 121.4(19) . . ?
C10 C11 Br2 118.7(19) . . ?
C11 C12 C13 124(2) . . ?
C11 C12 H12A 117.8 . . ?
C13 C12 H12A 117.8 . . ?
C12 C13 C8 117(2) . . ?
C12 C13 H13A 121.3 . . ?
C8 C13 H13A 121.3 . . ?
N2 C14 C8 110(2) . . ?
N2 C14 H14A 109.8 . . ?
C8 C14 H14A 109.8 . . ?
N2 C14 H14B 109.8 . . ?
C8 C14 H14B 109.8 . . ?
H14A C14 H14B 108.2 . . ?

loop_
_geom_bond_atom_site_label_1
_geom_bond_atom_site_label_2
_geom_bond_distance
_geom_bond_site_symmetry_2
_geom_bond_publ_flag
Pb1 I2 3.1489(15) . ?
Pb1 I4 3.1589(17) . ?
Pb1 I4 3.1898(18) 2_545 ?
Pb1 I3 3.2009(18) . ?
Pb1 I3 3.2121(17) 2_645 ?
Pb1 I1 3.2348(16) . ?
Br1 C4 1.89(2) . ?
N1 C7 1.53(4) . ?
N1 H1A 0.9100 . ?
N1 H1B 0.9100 . ?
N1 H1C 0.9100 . ?
C1 C6 1.35(4) . ?
C1 C2 1.42(4) . ?
C1 C7 1.53(4) . ?
C2 C3 1.41(3) . ?
C2 H2A 0.9500 . ?
C3 C4 1.39(4) . ?
C3 H3A 0.9500 . ?
C4 C5 1.40(3) . ?
C5 C6 1.38(4) . ?
C5 H5A 0.9500 . ?
C6 H6A 0.9500 . ?
C7 H7A 0.9900 . ?
C7 H7B 0.9900 . ?
Br2 C11 1.89(2) . ?
N2 C14 1.49(4) . ?
N2 H2B 0.9100 . ?
N2 H2C 0.9100 . ?
N2 H2D 0.9100 . ?
C8 C13 1.38(3) . ?
C8 C9 1.43(4) . ?
C8 C14 1.51(3) . ?
C9 C10 1.37(3) . ?
C9 H9A 0.9500 . ?
C10 C11 1.44(3) . ?
C10 H10A 0.9500 . ?
C11 C12 1.33(4) . ?
C12 C13 1.38(3) . ?
C12 H12A 0.9500 . ?
C13 H13A 0.9500 . ?
C14 H14A 0.9900 . ?
C14 H14B 0.9900 . ?

loop_
_geom_torsion_atom_site_label_1
_geom_torsion_atom_site_label_2
_geom_torsion_atom_site_label_3
_geom_torsion_atom_site_label_4
_geom_torsion
_geom_torsion_site_symmetry_1
_geom_torsion_site_symmetry_2
_geom_torsion_site_symmetry_3
_geom_torsion_site_symmetry_4
_geom_torsion_publ_flag
C6 C1 C2 C3 -1(4) . . . . ?
C7 C1 C2 C3 179(2) . . . . ?
C1 C2 C3 C4 0(4) . . . . ?
C2 C3 C4 C5 3(4) . . . . ?
C2 C3 C4 Br1 -178.3(19) . . . . ?
C3 C4 C5 C6 -5(4) . . . . ?
Br1 C4 C5 C6 176(2) . . . . ?
C2 C1 C6 C5 -1(4) . . . . ?
C7 C1 C6 C5 179(2) . . . . ?
C4 C5 C6 C1 4(4) . . . . ?
C6 C1 C7 N1 91(3) . . . . ?
C2 C1 C7 N1 -89(3) . . . . ?
C13 C8 C9 C10 -1(4) . . . . ?
C14 C8 C9 C10 179(2) . . . . ?
C8 C9 C10 C11 0(4) . . . . ?
C9 C10 C11 C12 2(3) . . . . ?
C9 C10 C11 Br2 176.2(18) . . . . ?
C10 C11 C12 C13 -3(4) . . . . ?
Br2 C11 C12 C13 -177.0(19) . . . . ?
C11 C12 C13 C8 2(4) . . . . ?
C9 C8 C13 C12 0(3) . . . . ?
C14 C8 C13 C12 -180(2) . . . . ?
C13 C8 C14 N2 63(3) . . . . ?
C9 C8 C14 N2 -117(3) . . . . ?
